data_9014808
loop_
_publ_author_name
'Ertl, A.'
'Marschall, H.'
'Geister, G.'
'Henry, D.'
'Schertl, H. P.'
'Ntaflos, T.'
'Luvizotto, G.'
'Nasdala, L.'
'Tillmanns, E.'

_publ_section_title
;
 Metamorphic ultrahigh-pressure tourmaline: structure,
 chemistry, and correlations to P-T conditions
;
_journal_name_full 'American Mineralogist'
_journal_page_first 1
_journal_page_last 10
_journal_paper_doi 10.2138/am.2010.3283
_journal_volume 95
_journal_year 2010
_chemical_compound_source 'Lago di Cignana, Western Alps, Italy'
_chemical_formula_sum
'Al5.805 B3 Ca0.09 F0.35 Fe0.48 H3.65 K0.01 Mg2.643 Mn0.06 Na0.84 Ni0.021 O30.65 Si5.982 Ti0.021 Zn0.009'
_chemical_name_mineral Dravite
_space_group_IT_number 160
_symmetry_space_group_name_Hall 'R 3 -2"'
_symmetry_space_group_name_H-M 'R 3 m :H'
_cell_angle_alpha 90
_cell_angle_beta 90
_cell_angle_gamma 120
_cell_formula_units_Z 3
_cell_length_a 15.945
_cell_length_b 15.945
_cell_length_c 7.210
_cell_volume 1587.504
_database_code_amcsd 0004997
_exptl_crystal_density_diffrn 3.070
_cod_original_sg_symbol_H-M 'R 3 m'
_cod_original_formula_sum
'Na.84 Ca.09 K.01 Mg2.643 Al5.805 Fe.48 Mn.06 Ti.021 Ni.021 Zn.009 Si5.982 B3 O30.65 F.35 H3.65'
_cod_database_code 9014808

loop_
_space_group_symop_operation_xyz
x,y,z
2/3+x,1/3+y,1/3+z
1/3+x,2/3+y,2/3+z
x,x-y,z
2/3+x,1/3+x-y,1/3+z
1/3+x,2/3+x-y,2/3+z
-y,-x,z
2/3-y,1/3-x,1/3+z
1/3-y,2/3-x,2/3+z
-x+y,y,z
2/3-x+y,1/3+y,1/3+z
1/3-x+y,2/3+y,2/3+z
-y,x-y,z
2/3-y,1/3+x-y,1/3+z
1/3-y,2/3+x-y,2/3+z
-x+y,-x,z
2/3-x+y,1/3-x,1/3+z
1/3-x+y,2/3-x,2/3+z

loop_
_atom_site_label
_atom_site_fract_x
_atom_site_fract_y
_atom_site_fract_z
_atom_site_occupancy
_atom_site_U_iso_or_equiv
_atom_site_type_symbol
_atom_site_attached_hydrogens
NaX 0.00000 0.00000 0.23250 0.84000 0.02040 Na 0
CaX 0.00000 0.00000 0.23250 0.09000 0.02040 Ca 0
KX 0.00000 0.00000 0.23250 0.01000 0.02040 K 0
MgY 0.12426 0.06213 0.63250 0.54700 0.00810 Mg 0
AlY 0.12426 0.06213 0.63250 0.26300 0.00810 Al 0
FeY 0.12426 0.06213 0.63250 0.16000 0.00810 Fe 0
MnY 0.12426 0.06213 0.63250 0.02000 0.00810 Mn 0
TiY 0.12426 0.06213 0.63250 0.00700 0.00810 Ti 0
NiY 0.12426 0.06213 0.63250 0.00700 0.00810 Ni 0
ZnY 0.12426 0.06213 0.63250 0.00300 0.00810 Zn 0
AlZ 0.29802 0.26159 0.61070 0.83300 0.00545 Al 0
MgZ 0.29802 0.26159 0.61070 0.16700 0.00545 Mg 0
SiT 0.19175 0.18990 -0.00135 0.99700 0.00520 Si 0
AlT 0.19175 0.18990 -0.00135 0.00300 0.00520 Al 0
B 0.10987 0.21974 0.45360 1.00000 0.00650 B 0
O-H1 0.00000 0.00000 0.77120 0.65000 0.01350 O 1
F1 0.00000 0.00000 0.77120 0.35000 0.01350 F 0
O2 0.06106 0.12212 0.48347 1.00000 0.01023 O 0
O3 0.26510 0.13255 0.50989 1.00000 0.01250 O 0
H3 0.25600 0.12800 0.40000 1.00000 0.04500 H 0
O4 0.09310 0.18620 0.06931 1.00000 0.01017 O 0
O5 0.18433 0.09217 0.09025 1.00000 0.01010 O 0
O6 0.19581 0.18592 0.77662 1.00000 0.00840 O 0
O7 0.28489 0.28483 0.07811 1.00000 0.00850 O 0
O8 0.20927 0.27006 0.44018 1.00000 0.00962 O 0

loop_
_cod_changelog_entry_id
_cod_changelog_entry_author
_cod_changelog_entry_date
_cod_changelog_entry_text
1
;cod-tools version 3.8.0
Id: cif_guess_AMCSD_atom_types 9574 2023-05-10 09:00:05Z saulius
;
2023-05-10T18:55:32+03:00
;Derived atom types and hydrogen counts
from atom names that follow the AMCSD naming convention
(Wat == water, O-H == hydroxyl).
;

loop_
_cod_related_entry_id
_cod_related_entry_database
_cod_related_entry_code
1 AMCSD 0004997
